data_2244013
loop_
_publ_author_name
'Dhaene, Evert'
'Van Driessche, Isabel'
'De Buysser, Klaartje'
'Van Hecke, Kristof'

_publ_section_title
;
 Crystal structures of three <i>N</i>,<i>N</i>,<i>N</i>'-trisubstituted
 thioureas for reactivity-controlled nanocrystal synthesis
;
_journal_issue 2
_journal_name_full 'Acta Crystallographica Section E'
_journal_page_first
;
;
_journal_paper_doi 10.1107/S2056989022000147
_journal_volume 78
_journal_year 2022
_chemical_formula_iupac 'C15 H24 N2 S'
_chemical_formula_moiety 'C15 H24 N2 S'
_chemical_formula_sum 'C15 H24 N2 S'
_chemical_formula_weight 264.42
_chemical_name_systematic
;
<i>N</i>,<i>N</i>-Di-<i>n</i>-butyl-<i>N</i>'-phenylthiourea
;
_space_group_crystal_system trigonal
_space_group_IT_number 148
_space_group_name_Hall '-R 3'
_space_group_name_H-M_alt 'R -3 :H'
_atom_sites_solution_hydrogens mixed
_atom_sites_solution_primary dual
_audit_creation_method
;
Olex2 1.5
(compiled 2021.08.20 svn.r13c46975 for OlexSys, GUI svn.r6392)
;
_cell_angle_alpha 90
_cell_angle_beta 90
_cell_angle_gamma 120
_cell_formula_units_Z 18
_cell_length_a 25.5231(3)
_cell_length_b 25.5231(3)
_cell_length_c 12.6225(2)
_cell_measurement_reflns_used 8527
_cell_measurement_temperature 100(2)
_cell_measurement_theta_max 73.2720
_cell_measurement_theta_min 3.4330
_cell_volume 7121.03(16)
_computing_cell_refinement
;
CrysAlisPro (Rigaku OD, 2019)
;
_computing_data_collection
;
CrysAlisPro (Rigaku OD, 2019)
;
_computing_data_reduction
;
CrysAlisPro (Rigaku OD, 2019)
;
_computing_molecular_graphics
;
<i>OLEX2</i> (Dolomanov et al., 2009)
;
_computing_publication_material
;
Mercury (Macrae <i>et al.</i>,  2020)
;
_computing_structure_refinement
;
<i>SHELXL2018/3</i> (Sheldrick, 2015b\)
;
_computing_structure_solution
;
<i>SHELXT2018/2</i> (Sheldrick, 2015a\)
;
_diffrn_ambient_temperature 100(2)
_diffrn_detector 'CCD plate'
_diffrn_detector_area_resol_mean 10.4839
_diffrn_measured_fraction_theta_full 0.999
_diffrn_measured_fraction_theta_max 0.985
_diffrn_measurement_device 'four-circle diffractometer'
_diffrn_measurement_device_type 'SuperNova, Dual, Cu at home/near, Atlas'
_diffrn_measurement_method '\w scans'
_diffrn_radiation_monochromator mirror
_diffrn_radiation_probe x-ray
_diffrn_radiation_type 'Cu K\a'
_diffrn_radiation_wavelength 1.54184
_diffrn_reflns_av_R_equivalents 0.0209
_diffrn_reflns_av_unetI/netI 0.0138
_diffrn_reflns_limit_h_max 31
_diffrn_reflns_limit_h_min -31
_diffrn_reflns_limit_k_max 28
_diffrn_reflns_limit_k_min -28
_diffrn_reflns_limit_l_max 15
_diffrn_reflns_limit_l_min -15
_diffrn_reflns_number 14921
_diffrn_reflns_theta_full 67.684
_diffrn_reflns_theta_max 73.693
_diffrn_reflns_theta_min 3.463
_diffrn_source 'micro-focus sealed X-ray tube'
_exptl_absorpt_coefficient_mu 1.689
_exptl_absorpt_correction_T_max 1.000
_exptl_absorpt_correction_T_min 0.479
_exptl_absorpt_correction_type gaussian
_exptl_absorpt_process_details
;
(CrysAlisPro; Rigaku OD, 2019)
;
_exptl_crystal_colour 'clear colourless'
_exptl_crystal_density_diffrn 1.110
_exptl_crystal_description block
_exptl_crystal_F_000 2592
_exptl_crystal_size_max 0.416
_exptl_crystal_size_mid 0.261
_exptl_crystal_size_min 0.177
_refine_diff_density_max 0.248
_refine_diff_density_min -0.178
_refine_ls_extinction_method none
_refine_ls_goodness_of_fit_ref 1.057
_refine_ls_hydrogen_treatment mixed
_refine_ls_matrix_type full
_refine_ls_number_parameters 168
_refine_ls_number_reflns 3151
_refine_ls_number_restraints 0
_refine_ls_restrained_S_all 1.057
_refine_ls_R_factor_all 0.0335
_refine_ls_R_factor_gt 0.0321
_refine_ls_shift/su_max 0.001
_refine_ls_shift/su_mean 0.000
_refine_ls_structure_factor_coef Fsqd
_refine_ls_weighting_details 'w=1/[\s^2^(Fo^2^)+(0.0479P)^2^+4.6459P] where P=(Fo^2^+2Fc^2^)/3'
_refine_ls_weighting_scheme calc
_refine_ls_wR_factor_gt 0.0854
_refine_ls_wR_factor_ref 0.0866
_reflns_number_gt 3004
_reflns_number_total 3151
_reflns_threshold_expression 'I > 2\s(I)'
_cod_data_source_file vm2258sup1.cif
_cod_data_source_block 3
_cod_original_cell_volume 7121.0(2)
_cod_original_sg_symbol_H-M 'R -3'
_cod_database_code 2244013
_shelx_space_group_comment
;
The symmetry employed for this shelxl refinement is uniquely defined
by the following loop, which should always be used as a source of
symmetry information in preference to the above space-group names.
They are only intended as comments.
;

loop_
_space_group_symop_operation_xyz
'x, y, z'
'-y, x-y, z'
'-x+y, -x, z'
'x+2/3, y+1/3, z+1/3'
'-y+2/3, x-y+1/3, z+1/3'
'-x+y+2/3, -x+1/3, z+1/3'
'x+1/3, y+2/3, z+2/3'
'-y+1/3, x-y+2/3, z+2/3'
'-x+y+1/3, -x+2/3, z+2/3'
'-x, -y, -z'
'y, -x+y, -z'
'x-y, x, -z'
'-x+2/3, -y+1/3, -z+1/3'
'y+2/3, -x+y+1/3, -z+1/3'
'x-y+2/3, x+1/3, -z+1/3'
'-x+1/3, -y+2/3, -z+2/3'
'y+1/3, -x+y+2/3, -z+2/3'
'x-y+1/3, x+2/3, -z+2/3'

loop_
_atom_site_type_symbol
_atom_site_label
_atom_site_fract_x
_atom_site_fract_y
_atom_site_fract_z
_atom_site_U_iso_or_equiv
_atom_site_adp_type
_atom_site_calc_flag
_atom_site_occupancy
_atom_site_disorder_assembly
_atom_site_disorder_group
S S1 0.52061(2) 0.89087(2) 0.56407(2) 0.03089(10) Uani d 1 . .
N N1 0.54435(4) 0.80126(4) 0.59489(8) 0.0307(2) Uani d 1 . .
N N2 0.60326(4) 0.88769(4) 0.69020(7) 0.0277(2) Uani d 1 . .
C C1 0.55829(5) 0.85861(5) 0.61987(8) 0.0269(2) Uani d 1 . .
C C2 0.50126(5) 0.76273(5) 0.51835(9) 0.0300(2) Uani d 1 . .
C C3 0.45844(5) 0.70441(6) 0.54908(10) 0.0346(3) Uani d 1 . .
H H3 0.456357 0.692296 0.620843 0.041 Uiso calc 1 . .
C C4 0.41868(6) 0.66385(6) 0.47470(12) 0.0409(3) Uani d 1 . .
H H4 0.389778 0.623828 0.495424 0.049 Uiso calc 1 . .
C C5 0.42119(6) 0.68178(6) 0.37040(11) 0.0415(3) Uani d 1 . .
H H5 0.393836 0.654162 0.319656 0.050 Uiso calc 1 . .
C C6 0.46357(6) 0.73993(7) 0.34018(10) 0.0404(3) Uani d 1 . .
H H6 0.464950 0.752227 0.268704 0.049 Uiso calc 1 . .
C C7 0.50412(5) 0.78049(6) 0.41355(10) 0.0350(3) Uani d 1 . .
H H7 0.533631 0.820148 0.392150 0.042 Uiso calc 1 . .
C C8 0.61573(5) 0.94484(5) 0.73935(9) 0.0319(2) Uani d 1 . .
H H8A 0.602928 0.966811 0.690774 0.038 Uiso calc 1 . .
H H8B 0.659778 0.970459 0.751515 0.038 Uiso calc 1 . .
C C9 0.58233(5) 0.93370(5) 0.84445(9) 0.0333(3) Uani d 1 . .
H H9A 0.538255 0.909261 0.831385 0.040 Uiso calc 1 . .
H H9B 0.593836 0.910012 0.891379 0.040 Uiso calc 1 . .
C C10 0.59590(7) 0.99172(6) 0.90032(10) 0.0426(3) Uani d 1 . .
H H10A 0.582272 1.014382 0.855269 0.051 Uiso calc 1 . .
H H10B 0.640170 1.017203 0.910118 0.051 Uiso calc 1 . .
C C11 0.56494(7) 0.97991(7) 1.00770(12) 0.0493(3) Uani d 1 . .
H H11A 0.520992 0.956005 0.998160 0.074 Uiso calc 1 . .
H H11B 0.575502 1.018545 1.041429 0.074 Uiso calc 1 . .
H H11C 0.578367 0.957572 1.052685 0.074 Uiso calc 1 . .
H H1 0.5540(9) 0.7814(9) 0.6385(15) 0.059 Uiso d 1 . .
C C12 0.64531(5) 0.86653(5) 0.71978(9) 0.0288(2) Uani d 1 . .
H H12A 0.622637 0.821985 0.727847 0.035 Uiso calc 1 . .
H H12B 0.664311 0.884432 0.788746 0.035 Uiso calc 1 . .
C C13 0.69452(5) 0.88425(6) 0.63577(9) 0.0342(3) Uani d 1 . .
H H13A 0.675206 0.869399 0.565789 0.041 Uiso calc 1 . .
H H13B 0.719121 0.928910 0.632074 0.041 Uiso calc 1 . .
C C14 0.73574(6) 0.85867(6) 0.65902(10) 0.0359(3) Uani d 1 . .
H H14A 0.711309 0.813967 0.661602 0.043 Uiso calc 1 . .
H H14B 0.754711 0.873062 0.729373 0.043 Uiso calc 1 . .
C C15 0.78511(6) 0.87735(7) 0.57560(12) 0.0477(3) Uani d 1 . .
H H15A 0.766520 0.863934 0.505610 0.071 Uiso calc 1 . .
H H15B 0.809652 0.858661 0.591775 0.071 Uiso calc 1 . .
H H15C 0.810909 0.921480 0.575771 0.071 Uiso calc 1 . .

loop_
_atom_site_aniso_label
_atom_site_aniso_U_11
_atom_site_aniso_U_22
_atom_site_aniso_U_33
_atom_site_aniso_U_12
_atom_site_aniso_U_13
_atom_site_aniso_U_23
S1 0.03175(16) 0.03319(16) 0.03491(17) 0.02161(12) 0.00062(10) 0.00343(10)
N1 0.0290(5) 0.0276(5) 0.0384(5) 0.0163(4) -0.0062(4) -0.0022(4)
N2 0.0267(4) 0.0242(4) 0.0329(5) 0.0133(4) -0.0008(4) 0.0005(4)
C1 0.0244(5) 0.0266(5) 0.0307(5) 0.0136(4) 0.0036(4) 0.0030(4)
C2 0.0241(5) 0.0301(6) 0.0394(6) 0.0164(5) -0.0024(4) -0.0056(4)
C3 0.0294(6) 0.0314(6) 0.0453(6) 0.0170(5) -0.0027(5) -0.0012(5)
C4 0.0296(6) 0.0315(6) 0.0594(8) 0.0137(5) -0.0045(5) -0.0067(5)
C5 0.0308(6) 0.0444(7) 0.0491(7) 0.0186(6) -0.0067(5) -0.0172(6)
C6 0.0331(6) 0.0525(8) 0.0360(6) 0.0217(6) 0.0004(5) -0.0085(5)
C7 0.0270(5) 0.0380(6) 0.0384(6) 0.0150(5) 0.0030(4) -0.0026(5)
C8 0.0339(6) 0.0232(5) 0.0374(6) 0.0134(5) -0.0031(5) -0.0009(4)
C9 0.0316(6) 0.0290(6) 0.0391(6) 0.0151(5) -0.0025(5) -0.0028(5)
C10 0.0620(9) 0.0358(7) 0.0368(6) 0.0294(6) -0.0076(6) -0.0041(5)
C11 0.0566(9) 0.0548(8) 0.0453(7) 0.0344(7) -0.0024(6) -0.0111(6)
C12 0.0263(5) 0.0261(5) 0.0338(5) 0.0130(4) -0.0032(4) 0.0016(4)
C13 0.0315(6) 0.0361(6) 0.0365(6) 0.0180(5) 0.0006(5) 0.0029(5)
C14 0.0347(6) 0.0396(6) 0.0372(6) 0.0214(5) -0.0042(5) -0.0046(5)
C15 0.0337(7) 0.0558(8) 0.0531(8) 0.0220(6) 0.0010(6) -0.0082(6)

loop_
_atom_type_symbol
_atom_type_description
_atom_type_scat_dispersion_real
_atom_type_scat_dispersion_imag
_atom_type_scat_source
C C 0.0181 0.0091 'International Tables Vol C Tables 4.2.6.8 and 6.1.1.4'
H H 0.0000 0.0000 'International Tables Vol C Tables 4.2.6.8 and 6.1.1.4'
N N 0.0311 0.0180 'International Tables Vol C Tables 4.2.6.8 and 6.1.1.4'
S S 0.3331 0.5567 'International Tables Vol C Tables 4.2.6.8 and 6.1.1.4'

loop_
_exptl_crystal_face_index_h
_exptl_crystal_face_index_k
_exptl_crystal_face_index_l
_exptl_crystal_face_perp_dist
2 12 -3 0.1872
-3 -12 3 0.1279
17 -8 0 0.1264
-16 5 1 0.1294
-15 1 -2 0.1027
-5 -2 7 0.0945
-5 4 8 0.1097
5 -2 -8 0.0695
-2 13 4 0.1805
5 6 -6 0.1400
12 -3 -5 0.1105
-12 3 5 0.1105
-13 9 5 0.1450
11 2 -5 0.1220
12 -14 -4 0.1925
-12 15 -3 0.1687
7 9 -2 0.1685
16 -4 1 0.1251
15 -10 4 0.1477

loop_
_geom_angle_atom_site_label_1
_geom_angle_atom_site_label_2
_geom_angle_atom_site_label_3
_geom_angle_site_symmetry_1
_geom_angle_site_symmetry_3
_geom_angle
_geom_angle_publ_flag
C1 N1 C2 . . 126.66(10) ?
C1 N1 H1 . . 119.1(13) ?
C2 N1 H1 . . 112.1(13) ?
C1 N2 C8 . . 121.99(9) ?
C1 N2 C12 . . 122.95(9) ?
C8 N2 C12 . . 115.00(9) ?
N1 C1 S1 . . 121.22(8) ?
N2 C1 S1 . . 122.70(8) ?
N2 C1 N1 . . 116.08(10) ?
C3 C2 N1 . . 118.18(11) ?
C7 C2 N1 . . 121.64(11) ?
C7 C2 C3 . . 120.00(11) ?
C2 C3 H3 . . 120.0 ?
C4 C3 C2 . . 119.94(12) ?
C4 C3 H3 . . 120.0 ?
C3 C4 H4 . . 120.0 ?
C5 C4 C3 . . 120.01(12) ?
C5 C4 H4 . . 120.0 ?
C4 C5 H5 . . 120.0 ?
C6 C5 C4 . . 119.94(12) ?
C6 C5 H5 . . 120.0 ?
C5 C6 H6 . . 119.8 ?
C5 C6 C7 . . 120.48(13) ?
C7 C6 H6 . . 119.8 ?
C2 C7 C6 . . 119.61(12) ?
C2 C7 H7 . . 120.2 ?
C6 C7 H7 . . 120.2 ?
N2 C8 H8A . . 109.4 ?
N2 C8 H8B . . 109.4 ?
N2 C8 C9 . . 111.07(9) ?
H8A C8 H8B . . 108.0 ?
C9 C8 H8A . . 109.4 ?
C9 C8 H8B . . 109.4 ?
C8 C9 H9A . . 109.0 ?
C8 C9 H9B . . 109.0 ?
H9A C9 H9B . . 107.8 ?
C10 C9 C8 . . 112.91(10) ?
C10 C9 H9A . . 109.0 ?
C10 C9 H9B . . 109.0 ?
C9 C10 H10A . . 109.2 ?
C9 C10 H10B . . 109.2 ?
C9 C10 C11 . . 112.25(12) ?
H10A C10 H10B . . 107.9 ?
C11 C10 H10A . . 109.2 ?
C11 C10 H10B . . 109.2 ?
C10 C11 H11A . . 109.5 ?
C10 C11 H11B . . 109.5 ?
C10 C11 H11C . . 109.5 ?
H11A C11 H11B . . 109.5 ?
H11A C11 H11C . . 109.5 ?
H11B C11 H11C . . 109.5 ?
N2 C12 H12A . . 109.4 ?
N2 C12 H12B . . 109.4 ?
N2 C12 C13 . . 110.96(9) ?
H12A C12 H12B . . 108.0 ?
C13 C12 H12A . . 109.4 ?
C13 C12 H12B . . 109.4 ?
C12 C13 H13A . . 109.1 ?
C12 C13 H13B . . 109.1 ?
H13A C13 H13B . . 107.8 ?
C14 C13 C12 . . 112.46(10) ?
C14 C13 H13A . . 109.1 ?
C14 C13 H13B . . 109.1 ?
C13 C14 H14A . . 109.2 ?
C13 C14 H14B . . 109.2 ?
C13 C14 C15 . . 111.96(11) ?
H14A C14 H14B . . 107.9 ?
C15 C14 H14A . . 109.2 ?
C15 C14 H14B . . 109.2 ?
C14 C15 H15A . . 109.5 ?
C14 C15 H15B . . 109.5 ?
C14 C15 H15C . . 109.5 ?
H15A C15 H15B . . 109.5 ?
H15A C15 H15C . . 109.5 ?
H15B C15 H15C . . 109.5 ?

loop_
_geom_bond_atom_site_label_1
_geom_bond_atom_site_label_2
_geom_bond_site_symmetry_2
_geom_bond_distance
_geom_bond_publ_flag
S1 C1 . 1.7004(11) ?
N1 C1 . 1.3594(15) ?
N1 C2 . 1.4241(15) ?
N1 H1 . 0.86(2) ?
N2 C1 . 1.3432(15) ?
N2 C8 . 1.4663(14) ?
N2 C12 . 1.4705(14) ?
C2 C3 . 1.3907(17) ?
C2 C7 . 1.3885(17) ?
C3 H3 . 0.9500 ?
C3 C4 . 1.3901(18) ?
C4 H4 . 0.9500 ?
C4 C5 . 1.385(2) ?
C5 H5 . 0.9500 ?
C5 C6 . 1.383(2) ?
C6 H6 . 0.9500 ?
C6 C7 . 1.3888(18) ?
C7 H7 . 0.9500 ?
C8 H8A . 0.9900 ?
C8 H8B . 0.9900 ?
C8 C9 . 1.5249(17) ?
C9 H9A . 0.9900 ?
C9 H9B . 0.9900 ?
C9 C10 . 1.5157(17) ?
C10 H10A . 0.9900 ?
C10 H10B . 0.9900 ?
C10 C11 . 1.521(2) ?
C11 H11A . 0.9800 ?
C11 H11B . 0.9800 ?
C11 H11C . 0.9800 ?
C12 H12A . 0.9900 ?
C12 H12B . 0.9900 ?
C12 C13 . 1.5293(16) ?
C13 H13A . 0.9900 ?
C13 H13B . 0.9900 ?
C13 C14 . 1.5186(17) ?
C14 H14A . 0.9900 ?
C14 H14B . 0.9900 ?
C14 C15 . 1.5242(18) ?
C15 H15A . 0.9800 ?
C15 H15B . 0.9800 ?
C15 H15C . 0.9800 ?

loop_
_geom_hbond_atom_site_label_D
_geom_hbond_atom_site_label_H
_geom_hbond_atom_site_label_A
_geom_hbond_site_symmetry_D
_geom_hbond_site_symmetry_H
_geom_hbond_site_symmetry_A
_geom_hbond_distance_DH
_geom_hbond_distance_HA
_geom_hbond_distance_DA
_geom_hbond_angle_DHA
_geom_hbond_publ_flag
N1 H1 S1 1_555 1_555 14_456 0.86(2) 2.62(2) 3.4656(11) 167(2) y
C12 H12A S1 1_555 1_555 14_456 0.99 2.67 3.6588(13) 174 y

loop_
_geom_torsion_atom_site_label_1
_geom_torsion_atom_site_label_2
_geom_torsion_atom_site_label_3
_geom_torsion_atom_site_label_4
_geom_torsion_site_symmetry_1
_geom_torsion_site_symmetry_2
_geom_torsion_site_symmetry_3
_geom_torsion_site_symmetry_4
_geom_torsion
_geom_torsion_publ_flag
N1 C2 C3 C4 . . . . -174.90(10) ?
N1 C2 C7 C6 . . . . 175.74(11) ?
N2 C8 C9 C10 . . . . 177.68(10) ?
N2 C12 C13 C14 . . . . -175.23(10) ?
C1 N1 C2 C3 . . . . -129.37(12) ?
C1 N1 C2 C7 . . . . 55.54(16) ?
C1 N2 C8 C9 . . . . 92.75(12) ?
C1 N2 C12 C13 . . . . 79.64(13) ?
C2 N1 C1 S1 . . . . 3.80(16) ?
C2 N1 C1 N2 . . . . -176.00(10) ?
C2 C3 C4 C5 . . . . -0.87(18) ?
C3 C2 C7 C6 . . . . 0.74(17) ?
C3 C4 C5 C6 . . . . 0.45(19) ?
C4 C5 C6 C7 . . . . 0.57(19) ?
C5 C6 C7 C2 . . . . -1.16(19) ?
C7 C2 C3 C4 . . . . 0.27(17) ?
C8 N2 C1 S1 . . . . 11.78(15) ?
C8 N2 C1 N1 . . . . -168.43(10) ?
C8 N2 C12 C13 . . . . -97.50(11) ?
C8 C9 C10 C11 . . . . -176.92(11) ?
C12 N2 C1 S1 . . . . -165.16(8) ?
C12 N2 C1 N1 . . . . 14.63(15) ?
C12 N2 C8 C9 . . . . -90.08(11) ?
C12 C13 C14 C15 . . . . -179.20(11) ?

_cod_database_fobs_code 2244013
